data_7236449
loop_
_publ_author_name
'Mitsui, Chikahiko'
'Tsuyama, Hiroaki'
'Shikata, Ryoji'
'Murata, Yoshinori'
'Kuniyasu, Hiroyuki'
'Yamagishi, Masakazu'
'Ishii, Hiroyuki'
'Yamamoto, Akito'
'Hirose, Yuri'
'Yano, Masafumi'
'Takehara, Tsunayoshi'
'Suzuki, Takeyuki'
'Sato, Hiroyasu'
'Yamano, Akihito'
'Fukuzaki, Eiji'
'Watanabe, Tetsuya'
'Usami, Yoshihisa'
'Takeya, Jun'
'Okamoto, Toshihiro'

_publ_section_title
;
 High performance solution-crystallized thin-film transistors based on
 V-shaped thieno[3,2-f:4,5-f&#x2032;]bis[1]benzothiophene semiconductors
;
_journal_issue 8
_journal_name_full 'Journal of Materials Chemistry C'
_journal_page_first 1903
_journal_paper_doi 10.1039/C6TC04721A
_journal_volume 5
_journal_year 2017
_chemical_formula_moiety 'C36 H48 S3'
_chemical_formula_sum 'C36 H48 S3'
_chemical_formula_weight 576.96
_chemical_name_common C10-TBBT-V
_space_group_IT_number 14
_space_group_name_Hall '-P 2ybc'
_space_group_name_H-M_alt 'P 1 21/c 1'
_symmetry_cell_setting monoclinic
_symmetry_Int_Tables_number 14
_symmetry_space_group_name_Hall '-P 2ybc'
_symmetry_space_group_name_H-M 'P 1 21/c 1'
_atom_sites_solution_hydrogens geom
_atom_sites_solution_primary direct
_atom_sites_solution_secondary difmap
_audit_update_record
;
2016-09-12 deposited with the CCDC.
2017-01-20 downloaded from the CCDC.
;
_cell_angle_alpha 90.0000
_cell_angle_beta 92.129(8)
_cell_angle_gamma 90.0000
_cell_formula_units_Z 4
_cell_length_a 7.6675(11)
_cell_length_b 6.1022(8)
_cell_length_c 69.473(10)
_cell_measurement_reflns_used 4637
_cell_measurement_temperature 293
_cell_measurement_theta_max 72.00
_cell_measurement_theta_min 2.50
_cell_volume 3248.3(8)
_computing_cell_refinement 'CrystalClear-SM Expert 2.1 b29'
_computing_data_collection 'CrystalClear-SM Expert 2.1 b29 (Rigaku, 2013)'
_computing_data_reduction 'CrystalClear-SM Expert 2.1 b29'
_computing_molecular_graphics 'CrystalStructure 4.1'
_computing_publication_material 'CrystalStructure 4.1 (Rigaku, 2013)'
_computing_structure_refinement 'SHELXL97 (Sheldrick, 2008)'
_computing_structure_solution 'SIR2004 (Burla, et al., 2005)'
_diffrn_ambient_temperature 293
_diffrn_detector_area_resol_mean 10.000
_diffrn_measured_fraction_theta_full 0.988
_diffrn_measured_fraction_theta_max 0.988
_diffrn_measurement_device_type 'Rigaku R-AXIS RAPID II'
_diffrn_measurement_method \w
_diffrn_radiation_type 'Cu K\a'
_diffrn_radiation_wavelength 1.54187
_diffrn_reflns_av_R_equivalents 0.1590
_diffrn_reflns_limit_h_max 7
_diffrn_reflns_limit_h_min -7
_diffrn_reflns_limit_k_max 5
_diffrn_reflns_limit_k_min -6
_diffrn_reflns_limit_l_max 68
_diffrn_reflns_limit_l_min -68
_diffrn_reflns_number 21664
_diffrn_reflns_theta_full 50.61
_diffrn_reflns_theta_max 50.61
_diffrn_reflns_theta_min 1.27
_diffrn_standards_number 0
_exptl_absorpt_coefficient_mu 2.237
_exptl_absorpt_correction_T_max 0.989
_exptl_absorpt_correction_T_min 0.288
_exptl_absorpt_correction_type multi-scan
_exptl_absorpt_process_details 'ABSCOR (Rigaku, 1995)'
_exptl_crystal_colour colorless
_exptl_crystal_density_diffrn 1.180
_exptl_crystal_density_method 'not measured'
_exptl_crystal_description plate
_exptl_crystal_F_000 1248.00
_exptl_crystal_size_max 0.551
_exptl_crystal_size_mid 0.132
_exptl_crystal_size_min 0.005
_refine_diff_density_max 0.43
_refine_diff_density_min -0.48
_refine_ls_extinction_method none
_refine_ls_goodness_of_fit_ref 0.986
_refine_ls_hydrogen_treatment noref
_refine_ls_number_parameters 352
_refine_ls_number_reflns 3384
_refine_ls_number_restraints 0
_refine_ls_R_factor_gt 0.1019
_refine_ls_shift/su_max 0.000
_refine_ls_structure_factor_coef Fsqd
_refine_ls_weighting_details 'w = 1/[\s^2^(Fo^2^)+(0.1359P)^2^+0.0000P] where P=(Fo^2^+2Fc^2^)/3'
_refine_ls_weighting_scheme calc
_refine_ls_wR_factor_ref 0.2571
_reflns_number_gt 1892
_reflns_number_total 3384
_reflns_threshold_expression F^2^>2.0\s(F^2^)
_cod_data_source_file c6tc04721a2.cif
_cod_data_source_block TM071_2
_cod_database_code 7236449

loop_
_symmetry_equiv_pos_site_id
_symmetry_equiv_pos_as_xyz
1 +X,+Y,+Z
2 -X,1/2+Y,1/2-Z
3 -X,-Y,-Z
4 +X,1/2-Y,1/2+Z

loop_
_atom_site_label
_atom_site_type_symbol
_atom_site_fract_x
_atom_site_fract_y
_atom_site_fract_z
_atom_site_U_iso_or_equiv
_atom_site_adp_type
_atom_site_occupancy
_atom_site_site_symmetry_multiplicity
_atom_site_site_symmetry_order
_atom_site_calc_flag
S1 S 0.3643(3) 0.1708(4) 0.24351(3) 0.0831(8) Uani 1 4 0 d
S2 S 0.2888(3) 0.4689(4) 0.31842(3) 0.0862(8) Uani 1 4 0 d
S3 S 0.3288(3) 0.5427(4) 0.17002(3) 0.0911(9) Uani 1 4 0 d
C1 C 0.3119(10) 0.3075(13) 0.28090(14) 0.072(2) Uani 1 4 0 d
C2 C 0.2910(10) 0.3379(14) 0.26123(13) 0.071(2) Uani 1 4 0 d
C3 C 0.2135(9) 0.5404(14) 0.25389(13) 0.066(2) Uani 1 4 0 d
C4 C 0.1599(10) 0.6929(13) 0.26699(13) 0.069(2) Uani 1 4 0 d
C5 C 0.1815(10) 0.6645(13) 0.28653(12) 0.064(2) Uani 1 4 0 d
C6 C 0.2621(10) 0.4638(13) 0.29376(11) 0.065(2) Uani 1 4 0 d
C7 C 0.1492(11) 0.8043(13) 0.30209(13) 0.074(2) Uani 1 4 0 d
C8 C 0.1947(10) 0.7336(13) 0.31972(13) 0.070(2) Uani 1 4 0 d
C9 C 0.3407(11) 0.3482(14) 0.20648(14) 0.078(3) Uani 1 4 0 d
C10 C 0.3090(10) 0.3647(13) 0.22553(13) 0.072(2) Uani 1 4 0 d
C11 C 0.2235(10) 0.5514(14) 0.23329(13) 0.065(2) Uani 1 4 0 d
C12 C 0.1738(10) 0.7187(13) 0.22070(13) 0.065(2) Uani 1 4 0 d
C13 C 0.2085(10) 0.7081(14) 0.20139(13) 0.069(2) Uani 1 4 0 d
C14 C 0.2956(10) 0.5196(14) 0.19385(12) 0.073(2) Uani 1 4 0 d
C15 C 0.1802(10) 0.8606(13) 0.18618(13) 0.073(2) Uani 1 4 0 d
C16 C 0.2321(11) 0.8034(13) 0.16893(13) 0.075(2) Uani 1 4 0 d
C17 C 0.1812(11) 0.8392(14) 0.33872(13) 0.087(3) Uani 1 4 0 d
C18 C 0.3212(12) 0.7787(15) 0.35400(13) 0.095(3) Uani 1 4 0 d
C19 C 0.3383(14) 0.9353(16) 0.37068(14) 0.106(3) Uani 1 4 0 d
C20 C 0.4931(14) 0.8847(18) 0.38420(14) 0.115(3) Uani 1 4 0 d
C21 C 0.5200(16) 1.0424(19) 0.40085(15) 0.135(4) Uani 1 4 0 d
C22 C 0.6749(15) 0.997(2) 0.41428(16) 0.140(4) Uani 1 4 0 d
C23 C 0.6968(17) 1.152(2) 0.43082(17) 0.149(4) Uani 1 4 0 d
C24 C 0.8515(18) 1.106(2) 0.44405(17) 0.160(5) Uani 1 4 0 d
C25 C 0.8674(19) 1.257(3) 0.4611(2) 0.190(6) Uani 1 4 0 d
C26 C 1.023(2) 1.210(3) 0.47487(19) 0.214(7) Uani 1 4 0 d
C27 C 0.2233(12) 0.9224(14) 0.15026(13) 0.089(3) Uani 1 4 0 d
C28 C 0.0823(13) 0.8489(15) 0.13584(13) 0.098(3) Uani 1 4 0 d
C29 C 0.0706(14) 0.9876(16) 0.11771(14) 0.108(3) Uani 1 4 0 d
C30 C -0.0771(15) 0.9304(18) 0.10364(15) 0.119(3) Uani 1 4 0 d
C31 C -0.0964(16) 1.0822(19) 0.08622(15) 0.127(4) Uani 1 4 0 d
C32 C -0.2531(16) 1.031(2) 0.07279(16) 0.139(4) Uani 1 4 0 d
C33 C -0.2734(18) 1.180(2) 0.05575(16) 0.155(5) Uani 1 4 0 d
C34 C -0.4289(19) 1.137(2) 0.04271(17) 0.162(5) Uani 1 4 0 d
C35 C -0.452(2) 1.286(2) 0.02554(19) 0.198(7) Uani 1 4 0 d
C36 C -0.618(2) 1.245(3) 0.0134(2) 0.223(8) Uani 1 4 0 d
H1 H 0.36179 0.17775 0.28549 0.0864 Uiso 1 4 0 calc
H4 H 0.10708 0.8208 0.26244 0.0828 Uiso 1 4 0 calc
H7 H 0.09793 0.94108 0.30016 0.0884 Uiso 1 4 0 calc
H9 H 0.39291 0.22263 0.20178 0.0938 Uiso 1 4 0 calc
H12 H 0.11631 0.84026 0.22541 0.0786 Uiso 1 4 0 calc
H15 H 0.12709 0.99519 0.18831 0.0871 Uiso 1 4 0 calc
H17A H 0.06816 0.8029 0.3437 0.1044 Uiso 1 4 0 calc
H17B H 0.18396 0.99674 0.33689 0.1044 Uiso 1 4 0 calc
H18A H 0.29568 0.63416 0.35898 0.1139 Uiso 1 4 0 calc
H18B H 0.43305 0.77021 0.34792 0.1139 Uiso 1 4 0 calc
H19A H 0.23239 0.93036 0.37786 0.1278 Uiso 1 4 0 calc
H19B H 0.35069 1.08308 0.36575 0.1278 Uiso 1 4 0 calc
H20A H 0.47824 0.73837 0.38939 0.1381 Uiso 1 4 0 calc
H20B H 0.59801 0.88352 0.37684 0.1381 Uiso 1 4 0 calc
H21A H 0.53191 1.18888 0.39566 0.1621 Uiso 1 4 0 calc
H21B H 0.41552 1.04117 0.40835 0.1621 Uiso 1 4 0 calc
H22A H 0.66436 0.84994 0.41932 0.1683 Uiso 1 4 0 calc
H22B H 0.77972 1.00228 0.4069 0.1683 Uiso 1 4 0 calc
H23A H 0.59211 1.14691 0.43821 0.1786 Uiso 1 4 0 calc
H23B H 0.70788 1.29903 0.4258 0.1786 Uiso 1 4 0 calc
H24A H 0.95655 1.11555 0.43682 0.1921 Uiso 1 4 0 calc
H24B H 0.84271 0.9556 0.44873 0.1921 Uiso 1 4 0 calc
H25A H 0.76137 1.24759 0.46826 0.2283 Uiso 1 4 0 calc
H25B H 0.87703 1.40608 0.45644 0.2283 Uiso 1 4 0 calc
H26A H 1.01816 1.30372 0.4859 0.2571 Uiso 1 4 0 calc
H26B H 1.12946 1.23595 0.46838 0.2571 Uiso 1 4 0 calc
H26C H 1.01927 1.0594 0.47893 0.2571 Uiso 1 4 0 calc
H27A H 0.33494 0.90813 0.14438 0.1069 Uiso 1 4 0 calc
H27B H 0.20532 1.07675 0.15292 0.1069 Uiso 1 4 0 calc
H28A H -0.02952 0.85282 0.14189 0.1181 Uiso 1 4 0 calc
H28B H 0.10476 0.69822 0.13223 0.1181 Uiso 1 4 0 calc
H29A H 0.05794 1.13978 0.12141 0.1298 Uiso 1 4 0 calc
H29B H 0.1795 0.97426 0.11115 0.1298 Uiso 1 4 0 calc
H30A H -0.18568 0.93195 0.11038 0.1428 Uiso 1 4 0 calc
H30B H -0.05971 0.78183 0.09904 0.1428 Uiso 1 4 0 calc
H31A H 0.00913 1.07327 0.07896 0.1527 Uiso 1 4 0 calc
H31B H -0.10666 1.23178 0.09077 0.1527 Uiso 1 4 0 calc
H32A H -0.24176 0.88132 0.06818 0.1670 Uiso 1 4 0 calc
H32B H -0.35791 1.0383 0.0801 0.1670 Uiso 1 4 0 calc
H33A H -0.27977 1.32987 0.06041 0.1860 Uiso 1 4 0 calc
H33B H -0.16903 1.16898 0.04828 0.1860 Uiso 1 4 0 calc
H34A H -0.53262 1.14694 0.05027 0.1951 Uiso 1 4 0 calc
H34B H -0.42172 0.98705 0.0381 0.1951 Uiso 1 4 0 calc
H35A H -0.35264 1.26881 0.01749 0.2370 Uiso 1 4 0 calc
H35B H -0.45298 1.43648 0.03006 0.2370 Uiso 1 4 0 calc
H36A H -0.62113 1.0941 0.00932 0.2678 Uiso 1 4 0 calc
H36B H -0.62045 1.33844 0.00235 0.2678 Uiso 1 4 0 calc
H36C H -0.71807 1.27409 0.02096 0.2678 Uiso 1 4 0 calc

loop_
_atom_site_aniso_label
_atom_site_aniso_U_11
_atom_site_aniso_U_22
_atom_site_aniso_U_33
_atom_site_aniso_U_12
_atom_site_aniso_U_13
_atom_site_aniso_U_23
S1 0.0762(16) 0.0409(14) 0.1311(19) 0.0064(13) -0.0092(13) -0.0057(12)
S2 0.0822(17) 0.0571(17) 0.1183(19) 0.0052(14) -0.0110(13) 0.0155(12)
S3 0.0940(19) 0.0658(17) 0.1130(19) 0.0061(15) -0.0045(13) -0.0181(12)
C1 0.052(5) 0.035(6) 0.128(8) 0.001(4) -0.009(5) 0.010(5)
C2 0.050(5) 0.050(6) 0.113(7) -0.013(5) -0.009(5) 0.011(5)
C3 0.049(5) 0.042(6) 0.104(7) -0.016(5) -0.015(4) -0.006(5)
C4 0.068(6) 0.037(5) 0.101(7) -0.016(5) -0.011(5) 0.001(5)
C5 0.052(5) 0.048(6) 0.089(6) -0.000(5) -0.006(4) -0.004(5)
C6 0.058(5) 0.029(5) 0.109(7) -0.004(5) -0.001(4) 0.009(5)
C7 0.071(6) 0.054(6) 0.095(6) -0.014(5) -0.011(5) 0.008(5)
C8 0.051(5) 0.063(6) 0.095(6) -0.003(5) -0.002(4) 0.003(5)
C9 0.056(6) 0.057(7) 0.120(7) -0.005(5) -0.006(5) -0.029(6)
C10 0.056(6) 0.046(6) 0.113(7) -0.007(5) -0.010(5) -0.011(5)
C11 0.050(5) 0.047(6) 0.097(7) -0.013(5) -0.009(4) -0.009(5)
C12 0.051(5) 0.044(6) 0.101(7) 0.009(4) -0.011(4) -0.006(5)
C13 0.055(5) 0.065(7) 0.088(6) -0.003(5) -0.013(5) -0.004(5)
C14 0.061(5) 0.035(6) 0.123(7) 0.007(5) -0.014(5) -0.013(5)
C15 0.071(6) 0.050(6) 0.096(7) -0.008(5) -0.011(5) -0.010(5)
C16 0.069(6) 0.061(6) 0.093(6) -0.017(5) -0.010(5) -0.010(5)
C17 0.077(7) 0.073(7) 0.110(7) -0.001(5) -0.007(5) 0.013(5)
C18 0.088(7) 0.086(8) 0.110(7) -0.017(6) -0.005(6) 0.007(6)
C19 0.114(8) 0.084(8) 0.119(7) 0.009(7) -0.024(6) -0.006(6)
C20 0.111(9) 0.111(9) 0.121(8) 0.008(7) -0.028(7) -0.012(6)
C21 0.139(10) 0.130(10) 0.133(9) -0.001(9) -0.033(8) -0.015(8)
C22 0.126(10) 0.160(12) 0.132(9) 0.016(9) -0.045(7) -0.026(8)
C23 0.142(11) 0.154(12) 0.147(10) 0.003(9) -0.046(8) -0.021(9)
C24 0.150(11) 0.188(14) 0.139(10) -0.009(10) -0.050(9) -0.026(9)
C25 0.171(14) 0.225(17) 0.167(12) -0.002(13) -0.070(10) -0.030(12)
C26 0.204(16) 0.26(2) 0.172(12) -0.011(14) -0.064(11) -0.029(11)
C27 0.091(7) 0.067(7) 0.108(7) 0.002(6) -0.011(5) -0.011(5)
C28 0.105(8) 0.081(7) 0.108(7) -0.001(6) -0.014(6) -0.003(6)
C29 0.120(8) 0.095(8) 0.108(7) -0.009(7) -0.014(6) 0.001(6)
C30 0.129(9) 0.112(9) 0.114(8) -0.002(8) -0.020(7) -0.004(7)
C31 0.147(10) 0.122(10) 0.111(8) 0.003(8) -0.018(7) 0.016(7)
C32 0.152(11) 0.138(11) 0.124(9) -0.016(9) -0.039(8) 0.019(8)
C33 0.171(12) 0.164(13) 0.126(9) -0.008(10) -0.049(9) 0.032(8)
C34 0.177(12) 0.174(13) 0.133(10) 0.021(11) -0.045(9) 0.025(9)
C35 0.208(16) 0.218(17) 0.160(11) -0.021(14) -0.076(11) 0.056(11)
C36 0.210(16) 0.27(2) 0.181(13) -0.008(16) -0.073(12) 0.063(12)

loop_
_atom_type_symbol
_atom_type_description
_atom_type_scat_dispersion_real
_atom_type_scat_dispersion_imag
_atom_type_scat_source
C C 0.0181 0.0091
;
International Tables for Crystallography
(1992, Vol. C, Tables 4.2.6.8 and 6.1.1.4)
;
H H 0.0000 0.0000
;
International Tables for Crystallography
(1992, Vol. C, Table 6.1.1.4)
;
S S 0.3331 0.5567
;
International Tables for Crystallography
(1992, Vol. C, Tables 4.2.6.8 and 6.1.1.4)
;

loop_
_geom_angle_atom_site_label_1
_geom_angle_atom_site_label_2
_geom_angle_atom_site_label_3
_geom_angle
_geom_angle_publ_flag
C2 S1 C10 91.9(4) yes
C6 S2 C8 91.9(4) yes
C14 S3 C16 92.2(4) yes
C2 C1 C6 121.7(8) yes
S1 C2 C1 127.0(6) yes
S1 C2 C3 113.3(7) yes
C1 C2 C3 119.4(8) yes
C2 C3 C4 118.1(8) yes
C2 C3 C11 110.6(7) yes
C4 C3 C11 131.0(8) yes
C3 C4 C5 122.8(8) yes
C4 C5 C6 118.8(7) yes
C4 C5 C7 131.7(8) yes
C6 C5 C7 109.3(7) yes
S2 C6 C1 129.6(7) yes
S2 C6 C5 111.3(6) yes
C1 C6 C5 119.1(7) yes
C5 C7 C8 117.6(7) yes
S2 C8 C7 109.9(6) yes
S2 C8 C17 119.0(6) yes
C7 C8 C17 131.0(8) yes
C10 C9 C14 120.4(8) yes
S1 C10 C9 126.4(7) yes
S1 C10 C11 111.7(7) yes
C9 C10 C11 121.9(8) yes
C3 C11 C10 112.4(7) yes
C3 C11 C12 129.6(8) yes
C10 C11 C12 117.9(8) yes
C11 C12 C13 121.3(8) yes
C12 C13 C14 120.1(8) yes
C12 C13 C15 131.6(8) yes
C14 C13 C15 108.3(8) yes
S3 C14 C9 129.3(7) yes
S3 C14 C13 112.3(6) yes
C9 C14 C13 118.5(8) yes
C13 C15 C16 117.3(8) yes
S3 C16 C15 109.9(6) yes
S3 C16 C27 119.1(6) yes
C15 C16 C27 131.0(8) yes
C8 C17 C18 116.4(7) yes
C17 C18 C19 114.9(8) yes
C18 C19 C20 113.0(8) yes
C19 C20 C21 115.1(9) yes
C20 C21 C22 116.0(10) yes
C21 C22 C23 115.1(10) yes
C22 C23 C24 114.7(11) yes
C23 C24 C25 114.1(12) yes
C24 C25 C26 114.5(12) yes
C16 C27 C28 116.2(7) yes
C27 C28 C29 113.7(8) yes
C28 C29 C30 115.4(9) yes
C29 C30 C31 114.9(9) yes
C30 C31 C32 114.3(10) yes
C31 C32 C33 114.5(10) yes
C32 C33 C34 115.4(11) yes
C33 C34 C35 116.2(12) yes
C34 C35 C36 114.1(13) yes
C2 C1 H1 119.0(9) no
C6 C1 H1 119.3(9) no
C3 C4 H4 118.7(9) no
C5 C4 H4 118.5(8) no
C5 C7 H7 121.3(9) no
C8 C7 H7 121.2(9) no
C10 C9 H9 119.9(9) no
C14 C9 H9 119.7(9) no
C11 C12 H12 119.2(9) no
C13 C12 H12 119.4(8) no
C13 C15 H15 121.1(9) no
C16 C15 H15 121.6(9) no
C8 C17 H17A 108.2(8) no
C8 C17 H17B 108.2(8) no
C18 C17 H17A 108.1(8) no
C18 C17 H17B 108.2(8) no
H17A C17 H17B 107.3(8) no
C17 C18 H18A 108.8(8) no
C17 C18 H18B 108.7(8) no
C19 C18 H18A 108.4(8) no
C19 C18 H18B 108.4(8) no
H18A C18 H18B 107.5(9) no
C18 C19 H19A 109.0(9) no
C18 C19 H19B 109.0(9) no
C20 C19 H19A 109.0(9) no
C20 C19 H19B 108.9(9) no
H19A C19 H19B 107.8(10) no
C19 C20 H20A 108.5(9) no
C19 C20 H20B 108.7(9) no
C21 C20 H20A 108.4(9) no
C21 C20 H20B 108.4(9) no
H20A C20 H20B 107.5(10) no
C20 C21 H21A 108.3(9) no
C20 C21 H21B 108.3(10) no
C22 C21 H21A 108.4(11) no
C22 C21 H21B 108.2(9) no
H21A C21 H21B 107.3(11) no
C21 C22 H22A 108.6(10) no
C21 C22 H22B 108.4(10) no
C23 C22 H22A 108.4(10) no
C23 C22 H22B 108.4(11) no
H22A C22 H22B 107.6(12) no
C22 C23 H23A 108.6(11) no
C22 C23 H23B 108.5(11) no
C24 C23 H23A 108.8(11) no
C24 C23 H23B 108.4(12) no
H23A C23 H23B 107.6(13) no
C23 C24 H24A 109.0(11) no
C23 C24 H24B 108.5(12) no
C25 C24 H24A 109.0(12) no
C25 C24 H24B 108.6(11) no
H24A C24 H24B 107.5(13) no
C24 C25 H25A 108.7(13) no
C24 C25 H25B 108.5(12) no
C26 C25 H25A 108.6(12) no
C26 C25 H25B 108.7(13) no
H25A C25 H25B 107.6(15) no
C25 C26 H26A 109.5(15) no
C25 C26 H26B 109.4(12) no
C25 C26 H26C 109.4(14) no
H26A C26 H26B 109.5(16) no
H26A C26 H26C 109.5(13) no
H26B C26 H26C 109.5(17) no
C16 C27 H27A 108.2(8) no
C16 C27 H27B 108.1(8) no
C28 C27 H27A 108.4(8) no
C28 C27 H27B 108.1(8) no
H27A C27 H27B 107.6(9) no
C27 C28 H28A 109.1(8) no
C27 C28 H28B 108.8(8) no
C29 C28 H28A 108.7(8) no
C29 C28 H28B 108.6(8) no
H28A C28 H28B 107.7(9) no
C28 C29 H29A 108.5(9) no
C28 C29 H29B 108.5(9) no
C30 C29 H29A 108.2(9) no
C30 C29 H29B 108.4(9) no
H29A C29 H29B 107.6(10) no
C29 C30 H30A 108.8(9) no
C29 C30 H30B 108.6(10) no
C31 C30 H30A 108.5(10) no
C31 C30 H30B 108.4(9) no
H30A C30 H30B 107.4(11) no
C30 C31 H31A 108.6(10) no
C30 C31 H31B 108.6(9) no
C32 C31 H31A 108.9(9) no
C32 C31 H31B 108.7(10) no
H31A C31 H31B 107.5(11) no
C31 C32 H32A 108.4(10) no
C31 C32 H32B 108.7(10) no
C33 C32 H32A 108.6(10) no
C33 C32 H32B 108.8(11) no
H32A C32 H32B 107.6(12) no
C32 C33 H33A 108.3(10) no
C32 C33 H33B 108.3(12) no
C34 C33 H33A 108.7(12) no
C34 C33 H33B 108.5(10) no
H33A C33 H33B 107.4(13) no
C33 C34 H34A 108.2(11) no
C33 C34 H34B 108.2(12) no
C35 C34 H34A 108.6(13) no
C35 C34 H34B 108.3(11) no
H34A C34 H34B 107.1(14) no
C34 C35 H35A 108.9(14) no
C34 C35 H35B 108.5(12) no
C36 C35 H35A 108.9(12) no
C36 C35 H35B 108.4(14) no
H35A C35 H35B 107.8(15) no
C35 C36 H36A 109.3(15) no
C35 C36 H36B 109.5(15) no
C35 C36 H36C 109.7(13) no
H36A C36 H36B 109.4(14) no
H36A C36 H36C 109.4(16) no
H36B C36 H36C 109.7(16) no

loop_
_geom_bond_atom_site_label_1
_geom_bond_atom_site_label_2
_geom_bond_distance
_geom_bond_publ_flag
S1 C2 1.710(9) yes
S1 C10 1.761(9) yes
S2 C6 1.718(8) yes
S2 C8 1.773(8) yes
S3 C14 1.690(9) yes
S3 C16 1.756(9) yes
C1 C2 1.383(13) yes
C1 C6 1.371(12) yes
C2 C3 1.455(12) yes
C3 C4 1.375(12) yes
C3 C11 1.438(13) yes
C4 C5 1.372(12) yes
C5 C6 1.453(11) yes
C5 C7 1.406(12) yes
C7 C8 1.333(12) yes
C8 C17 1.476(13) yes
C9 C10 1.358(13) yes
C9 C14 1.401(12) yes
C10 C11 1.429(12) yes
C11 C12 1.389(12) yes
C12 C13 1.379(13) yes
C13 C14 1.438(12) yes
C13 C15 1.419(12) yes
C15 C16 1.323(13) yes
C16 C27 1.486(13) yes
C17 C18 1.527(12) yes
C18 C19 1.504(13) yes
C19 C20 1.518(14) yes
C20 C21 1.513(15) yes
C21 C22 1.509(16) yes
C22 C23 1.490(17) yes
C23 C24 1.499(18) yes
C24 C25 1.505(19) yes
C25 C26 1.53(2) yes
C27 C28 1.514(13) yes
C28 C29 1.517(13) yes
C29 C30 1.509(15) yes
C30 C31 1.527(15) yes
C31 C32 1.526(16) yes
C32 C33 1.498(17) yes
C33 C34 1.494(19) yes
C34 C35 1.504(19) yes
C35 C36 1.52(2) yes
C1 H1 0.930(8) no
C4 H4 0.930(8) no
C7 H7 0.930(8) no
C9 H9 0.929(9) no
C12 H12 0.929(8) no
C15 H15 0.931(8) no
C17 H17A 0.970(9) no
C17 H17B 0.970(9) no
C18 H18A 0.970(9) no
C18 H18B 0.971(9) no
C19 H19A 0.969(10) no
C19 H19B 0.970(10) no
C20 H20A 0.971(11) no
C20 H20B 0.969(10) no
C21 H21A 0.969(12) no
C21 H21B 0.972(12) no
C22 H22A 0.969(13) no
C22 H22B 0.969(12) no
C23 H23A 0.969(13) no
C23 H23B 0.970(13) no
C24 H24A 0.967(13) no
C24 H24B 0.975(14) no
C25 H25A 0.970(15) no
C25 H25B 0.970(15) no
C26 H26A 0.959(15) no
C26 H26B 0.960(16) no
C26 H26C 0.960(17) no
C27 H27A 0.966(9) no
C27 H27B 0.971(9) no
C28 H28A 0.969(10) no
C28 H28B 0.970(9) no
C29 H29A 0.969(10) no
C29 H29B 0.969(10) no
C30 H30A 0.970(11) no
C30 H30B 0.972(11) no
C31 H31A 0.971(12) no
C31 H31B 0.970(11) no
C32 H32A 0.972(12) no
C32 H32B 0.968(12) no
C33 H33A 0.969(13) no
C33 H33B 0.973(13) no
C34 H34A 0.971(14) no
C34 H34B 0.973(14) no
C35 H35A 0.966(16) no
C35 H35B 0.972(15) no
C36 H36A 0.962(16) no
C36 H36B 0.959(15) no
C36 H36C 0.959(17) no

loop_
_geom_contact_atom_site_label_1
_geom_contact_atom_site_label_2
_geom_contact_distance
_geom_contact_publ_flag
_geom_contact_site_symmetry_2
S2 C18 3.114(9) no .
S3 C28 3.517(9) no .
C1 C4 2.782(11) no .
C2 C5 2.806(12) no .
C3 C6 2.820(12) no .
C4 C12 3.225(13) no .
C9 C12 2.797(12) no .
C10 C13 2.775(12) no .
C11 C14 2.822(12) no .
C15 C28 3.550(13) no .
S1 C2 3.359(8) no 2_645
S1 C3 3.332(8) no 2_645
S1 C11 3.569(8) no 2_645
S1 C12 3.476(8) no 1_545
S3 C18 3.594(10) no 2_645
C2 S1 3.359(8) no 2_655
C3 S1 3.332(8) no 2_655
C9 C15 3.497(12) no 1_545
C11 S1 3.569(8) no 2_655
C12 S1 3.476(8) no 1_565
C15 C9 3.497(12) no 1_565
C18 S3 3.594(10) no 2_655
S1 H1 2.918(2) no .
S1 H9 2.933(2) no .
S2 H1 2.966(2) no .
S2 H7 3.452(2) no .
S2 H17A 3.213(2) no .
S2 H17B 3.570(2) no .
S2 H18A 2.991(2) no .
S2 H18B 2.938(2) no .
S3 H9 2.974(2) no .
S3 H15 3.432(2) no .
S3 H27A 2.855(2) no .
S3 H27B 3.584(2) no .
S3 H28B 3.226(2) no .
C2 H4 3.269(8) no .
C3 H1 3.290(9) no .
C3 H12 2.776(9) no .
C4 H7 2.813(9) no .
C4 H12 3.032(9) no .
C5 H1 3.278(8) no .
C6 H4 3.271(8) no .
C6 H7 3.210(8) no .
C7 H4 2.763(9) no .
C7 H17A 2.979(9) no .
C7 H17B 2.692(9) no .
C8 H18A 2.872(9) no .
C8 H18B 2.639(8) no .
C10 H12 3.256(8) no .
C11 H4 2.781(9) no .
C11 H9 3.273(9) no .
C12 H4 3.028(9) no .
C12 H15 2.825(9) no .
C13 H9 3.282(9) no .
C14 H12 3.278(8) no .
C14 H15 3.194(8) no .
C15 H12 2.790(9) no .
C15 H27A 3.191(9) no .
C15 H27B 2.674(9) no .
C15 H28A 3.419(9) no .
C16 H28A 2.713(8) no .
C16 H28B 2.771(9) no .
C17 H7 2.801(9) no .
C17 H19A 2.789(9) no .
C17 H19B 2.693(9) no .
C18 H20A 2.708(9) no .
C18 H20B 2.680(9) no .
C19 H17A 2.858(10) no .
C19 H17B 2.616(10) no .
C19 H21A 2.724(10) no .
C19 H21B 2.739(10) no .
C20 H18A 2.739(10) no .
C20 H18B 2.639(10) no .
C20 H22A 2.736(10) no .
C20 H22B 2.752(10) no .
C21 H19A 2.760(11) no .
C21 H19B 2.731(11) no .
C21 H23A 2.710(10) no .
C21 H23B 2.710(11) no .
C22 H20A 2.750(12) no .
C22 H20B 2.735(11) no .
C22 H24A 2.718(11) no .
C22 H24B 2.687(11) no .
C23 H21A 2.718(12) no .
C23 H21B 2.700(12) no .
C23 H25A 2.694(12) no .
C23 H25B 2.703(13) no .
C24 H22A 2.695(13) no .
C24 H22B 2.694(12) no .
C24 H26A 3.357(12) no .
C24 H26B 2.787(13) no .
C24 H26C 2.716(12) no .
C25 H23A 2.682(14) no .
C25 H23B 2.713(14) no .
C26 H24A 2.734(13) no .
C26 H24B 2.725(15) no .
C27 H15 2.806(9) no .
C27 H29A 2.682(9) no .
C27 H29B 2.744(9) no .
C28 H30A 2.709(9) no .
C28 H30B 2.772(9) no .
C29 H27A 2.738(10) no .
C29 H27B 2.676(10) no .
C29 H31A 2.766(10) no .
C29 H31B 2.717(10) no .
C30 H28A 2.711(10) no .
C30 H28B 2.773(11) no .
C30 H32A 2.742(10) no .
C30 H32B 2.735(11) no .
C31 H29A 2.699(11) no .
C31 H29B 2.764(11) no .
C31 H33A 2.700(11) no .
C31 H33B 2.726(10) no .
C32 H30A 2.711(11) no .
C32 H30B 2.763(12) no .
C32 H34A 2.701(12) no .
C32 H34B 2.706(11) no .
C33 H31A 2.732(13) no .
C33 H31B 2.724(12) no .
C33 H35A 2.758(11) no .
C33 H35B 2.709(12) no .
C34 H32A 2.728(13) no .
C34 H32B 2.702(12) no .
C34 H36A 2.714(12) no .
C34 H36B 3.350(13) no .
C34 H36C 2.765(14) no .
C35 H33A 2.728(14) no .
C35 H33B 2.729(15) no .
C36 H34A 2.686(14) no .
C36 H34B 2.737(16) no .
H4 H7 2.7248(4) no .
H4 H12 2.5789(4) no .
H7 H17A 3.1566(4) no .
H7 H17B 2.6338(4) no .
H12 H15 2.7495(4) no .
H15 H27A 3.5352(4) no .
H15 H27B 2.6004(3) no .
H15 H28A 3.5084(5) no .
H17A H18A 2.2567(2) no .
H17A H18B 2.8094(4) no .
H17A H19A 2.7569(3) no .
H17A H19B 3.1171(3) no .
H17B H18A 2.8083(3) no .
H17B H18B 2.4570(3) no .
H17B H19A 2.8853(4) no .
H17B H19B 2.3961(3) no .
H18A H19A 2.2957(2) no .
H18A H19B 2.8087(4) no .
H18A H20A 2.5705(3) no .
H18A H20B 3.0025(3) no .
H18B H19A 2.8083(3) no .
H18B H19B 2.3741(2) no .
H18B H20A 2.8955(4) no .
H18B H20B 2.4343(3) no .
H19A H20A 2.3357(2) no .
H19A H20B 2.8214(4) no .
H19A H21A 3.0135(3) no .
H19A H21B 2.5874(3) no .
H19B H20A 2.8212(3) no .
H19B H20B 2.3588(2) no .
H19B H21A 2.5398(3) no .
H19B H21B 2.9937(4) no .
H20A H21A 2.8113(4) no .
H20A H21B 2.3297(2) no .
H20A H22A 2.5697(3) no .
H20A H22B 3.0344(3) no .
H20B H21A 2.3426(2) no .
H20B H21B 2.8112(3) no .
H20B H22A 2.9831(4) no .
H20B H22B 2.5713(3) no .
H21A H22A 2.8084(3) no .
H21A H22B 2.3252(3) no .
H21A H23A 2.9859(4) no .
H21A H23B 2.5391(3) no .
H21B H22A 2.3398(3) no .
H21B H22B 2.8081(4) no .
H21B H23A 2.5188(3) no .
H21B H23B 2.9612(3) no .
H22A H23A 2.3167(2) no .
H22A H23B 2.7951(4) no .
H22A H24A 2.9870(3) no .
H22A H24B 2.5006(3) no .
H22B H23A 2.7950(3) no .
H22B H23B 2.3152(2) no .
H22B H24A 2.5352(3) no .
H22B H24B 2.9420(4) no .
H23A H24A 2.8061(4) no .
H23A H24B 2.3420(3) no .
H23A H25A 2.4937(3) no .
H23A H25B 2.9449(3) no .
H23B H24A 2.3166(3) no .
H23B H24B 2.8064(3) no .
H23B H25A 2.9796(4) no .
H23B H25B 2.5367(3) no .
H24A H25A 2.8112(3) no .
H24A H25B 2.3312(2) no .
H24A H26B 2.6247(3) no .
H24A H26C 2.9669(4) no .
H24B H25A 2.3383(2) no .
H24B H25B 2.8111(4) no .
H24B H26A 3.5683(3) no .
H24B H26B 3.0662(3) no .
H24B H26C 2.5347(3) no .
H25A H26A 2.3058(3) no .
H25A H26B 2.8229(4) no .
H25A H26C 2.3811(3) no .
H25B H26A 2.3634(3) no .
H25B H26B 2.3222(3) no .
H25B H26C 2.8248(3) no .
H27A H28A 2.8137(4) no .
H27A H28B 2.3146(2) no .
H27A H29A 2.9671(3) no .
H27A H29B 2.5901(3) no .
H27B H28A 2.3652(2) no .
H27B H28B 2.8131(3) no .
H27B H29A 2.4563(3) no .
H27B H29B 2.9679(4) no .
H28A H29A 2.3688(2) no .
H28A H29B 2.8165(3) no .
H28A H30A 2.5028(3) no .
H28A H30B 3.0087(4) no .
H28B H29A 2.8168(3) no .
H28B H29B 2.3179(2) no .
H28B H30A 3.0078(3) no .
H28B H30B 2.6365(3) no .
H29A H30A 2.3619(2) no .
H29A H30B 2.8100(3) no .
H29A H31A 2.9867(4) no .
H29A H31B 2.4979(3) no .
H29B H30A 2.8104(4) no .
H29B H30B 2.3100(2) no .
H29B H31A 2.6183(3) no .
H29B H31B 3.0096(3) no .
H30A H31A 2.8252(3) no .
H30A H31B 2.3732(2) no .
H30A H32A 2.9634(4) no .
H30A H32B 2.5267(3) no .
H30B H31A 2.3328(2) no .
H30B H31B 2.8254(4) no .
H30B H32A 2.5867(3) no .
H30B H32B 3.0307(3) no .
H31A H32A 2.3508(3) no .
H31A H32B 2.8264(4) no .
H31A H33A 2.9677(3) no .
H31A H33B 2.5561(3) no .
H31B H32A 2.8264(3) no .
H31B H32B 2.3555(3) no .
H31B H33A 2.5221(3) no .
H31B H33B 2.9974(4) no .
H32A H33A 2.8030(4) no .
H32A H33B 2.3154(2) no .
H32A H34A 2.9905(3) no .
H32A H34B 2.5442(3) no .
H32B H33A 2.3360(2) no .
H32B H33B 2.8032(3) no .
H32B H34A 2.5145(3) no .
H32B H34B 2.9572(4) no .
H33A H34A 2.3237(3) no .
H33A H34B 2.7996(3) no .
H33A H35A 3.0362(4) no .
H33A H35B 2.5347(3) no .
H33B H34A 2.7996(4) no .
H33B H34B 2.3205(3) no .
H33B H35A 2.5894(3) no .
H33B H35B 2.9668(3) no .
H34A H35A 2.8066(3) no .
H34A H35B 2.3515(2) no .
H34A H36A 2.9180(4) no .
H34A H36B 3.5687(5) no .
H34A H36C 2.5603(3) no .
H34B H35A 2.3115(2) no .
H34B H35B 2.8073(4) no .
H34B H36A 2.5564(3) no .
H34B H36B 3.5787(3) no .
H34B H36C 3.0738(3) no .
H35A H36A 2.3685(3) no .
H35A H36B 2.3115(3) no .
H35A H36C 2.8214(4) no .
H35B H36A 2.8223(3) no .
H35B H36B 2.3514(3) no .
H35B H36C 2.3276(3) no .
S1 H4 3.221(2) no 1_545
S1 H12 3.015(2) no 1_545
S2 H9 3.252(2) no 2_655
S2 H15 3.210(2) no 2_545
S2 H17B 3.267(2) no 1_545
S2 H28A 3.531(2) no 2_545
S3 H17A 3.478(2) no 2_545
S3 H18B 2.797(2) no 2_645
S3 H19B 3.568(2) no 2_645
S3 H20B 3.463(2) no 2_645
S3 H27B 3.211(2) no 1_545
C1 H4 3.575(8) no 1_545
C1 H7 3.106(8) no 1_545
C1 H9 3.575(8) no 2_655
C1 H12 3.303(8) no 2_545
C2 H4 3.459(8) no 1_545
C2 H4 3.415(8) no 2_545
C2 H12 3.291(8) no 2_545
C3 H4 2.986(8) no 2_545
C3 H12 3.198(8) no 2_545
C4 H1 3.557(8) no 1_565
C4 H12 3.079(8) no 2_545
C5 H1 3.425(8) no 1_565
C5 H9 3.352(7) no 2_655
C5 H12 3.111(8) no 2_545
C5 H15 3.167(8) no 2_545
C6 H7 3.464(8) no 1_545
C6 H9 3.086(8) no 2_655
C6 H12 3.236(7) no 2_545
C6 H15 3.282(8) no 2_545
C7 H1 3.053(8) no 1_565
C7 H9 3.566(8) no 2_655
C7 H15 2.932(8) no 2_545
C8 H9 3.548(8) no 2_655
C8 H15 2.900(8) no 2_545
C9 H1 3.076(8) no 2_655
C9 H7 3.425(8) no 2_545
C9 H15 2.960(9) no 1_545
C10 H1 3.279(8) no 2_655
C10 H4 3.338(8) no 2_545
C10 H7 3.567(8) no 2_545
C10 H12 3.525(8) no 1_545
C11 H1 3.566(8) no 2_655
C11 H4 2.924(8) no 2_545
C11 H7 3.392(8) no 2_545
C12 H4 3.478(8) no 2_545
C12 H7 3.015(8) no 2_545
C13 H1 3.391(8) no 2_655
C13 H7 2.858(8) no 2_545
C13 H9 3.443(9) no 1_565
C14 H1 3.100(8) no 2_655
C14 H7 3.098(8) no 2_545
C14 H15 3.467(8) no 1_545
C15 H7 3.486(8) no 2_545
C15 H9 2.930(8) no 1_565
C17 H27B 3.437(9) no 2_545
C17 H28A 3.477(9) no 2_545
C17 H29A 3.590(9) no 2_545
C18 H27A 3.472(9) no 2_645
C18 H28A 3.447(9) no 2_545
C18 H29A 3.529(9) no 2_545
C18 H30A 3.445(9) no 2_545
C19 H28A 3.564(10) no 2_555
C19 H29A 3.593(10) no 2_545
C19 H30A 3.557(10) no 2_545
C19 H30A 3.521(10) no 2_555
C19 H31B 3.496(10) no 2_545
C20 H29B 3.552(11) no 2_645
C20 H32B 3.447(10) no 2_545
C21 H30A 3.561(12) no 2_555
C21 H32B 3.589(12) no 2_545
C21 H32B 3.546(12) no 2_555
C21 H33A 3.562(11) no 2_545
C22 H30B 3.575(12) no 2_655
C22 H31A 3.563(12) no 2_645
C22 H34A 3.468(12) no 2_545
C23 H31A 3.505(13) no 2_655
C23 H32B 3.571(13) no 2_555
C23 H34A 3.594(13) no 2_545
C23 H34A 3.546(13) no 2_555
C24 H31A 3.459(14) no 2_655
C24 H32A 3.563(14) no 2_655
C24 H36C 3.352(13) no 2_545
C25 H31A 3.545(15) no 2_655
C25 H33B 3.494(15) no 2_655
C25 H34A 3.567(15) no 2_555
C25 H36A 3.507(15) no 2_555
C25 H36C 3.414(15) no 2_545
C25 H36C 3.595(15) no 2_555
C26 H33B 3.439(16) no 2_655
C26 H36B 3.288(16) no 4_775
C26 H36C 3.559(17) no 2_545
C27 H17A 3.261(9) no 2_555
C27 H18B 3.382(9) no 2_655
C28 H17A 3.339(9) no 2_555
C28 H17B 3.558(9) no 2_545
C28 H18A 3.411(10) no 2_555
C29 H17A 3.498(10) no 2_555
C29 H18A 3.413(10) no 2_555
C29 H19A 3.584(10) no 2_555
C29 H20B 3.516(10) no 2_655
C30 H18A 3.379(11) no 2_555
C30 H19A 3.535(11) no 2_545
C30 H19A 3.534(11) no 2_555
C30 H21B 3.593(11) no 2_545
C30 H22B 3.562(11) no 2_645
C30 H24A 3.555(11) no 2_645
C31 H19A 3.467(11) no 2_555
C31 H20A 3.566(12) no 2_555
C31 H22B 3.551(12) no 2_655
C31 H23B 3.570(12) no 2_645
C31 H24A 3.457(11) no 2_645
C32 H20A 3.439(12) no 2_555
C32 H21B 3.510(12) no 2_545
C32 H23A 3.562(12) no 2_545
C32 H24A 3.486(12) no 2_645
C32 H26B 3.538(12) no 2_645
C33 H21B 3.529(12) no 2_555
C33 H25B 3.599(14) no 2_645
C33 H26B 3.395(13) no 2_645
C34 H22A 3.501(13) no 2_555
C34 H23A 3.521(14) no 2_545
C34 H25A 3.548(14) no 2_545
C34 H26B 3.463(14) no 2_645
C35 H23A 3.544(14) no 2_555
C35 H36A 3.414(14) no 3_475
C35 H36B 3.065(14) no 3_485
C36 H24B 3.444(15) no 2_555
C36 H25A 3.482(16) no 2_545
C36 H25A 3.513(16) no 2_555
C36 H25B 3.591(16) no 2_545
C36 H26A 3.334(16) no 4_374
C36 H36A 3.219(16) no 3_475
C36 H36B 3.343(17) no 3_485
H1 C4 3.557(8) no 1_545
H1 C5 3.425(8) no 1_545
H1 C7 3.053(8) no 1_545
H1 C9 3.076(8) no 2_645
H1 C10 3.279(8) no 2_645
H1 C11 3.566(8) no 2_645
H1 C13 3.391(8) no 2_645
H1 C14 3.100(8) no 2_645
H1 H4 3.3001(3) no 1_545
H1 H7 2.7149(3) no 1_545
H1 H9 3.4510(3) no 2_645
H4 S1 3.221(2) no 1_565
H4 C1 3.575(8) no 1_565
H4 C2 3.459(8) no 1_565
H4 C2 3.415(8) no 2_555
H4 C3 2.986(8) no 2_555
H4 C10 3.338(8) no 2_555
H4 C11 2.924(8) no 2_555
H4 C12 3.478(8) no 2_555
H4 H1 3.3001(3) no 1_565
H4 H12 3.5146(3) no 2_545
H7 C1 3.106(8) no 1_565
H7 C6 3.464(8) no 1_565
H7 C9 3.425(8) no 2_555
H7 C10 3.567(8) no 2_555
H7 C11 3.392(8) no 2_555
H7 C12 3.015(8) no 2_555
H7 C13 2.858(8) no 2_555
H7 C14 3.098(8) no 2_555
H7 C15 3.486(8) no 2_555
H7 H1 2.7149(3) no 1_565
H7 H12 3.4016(3) no 2_555
H7 H15 3.3353(3) no 2_545
H9 S2 3.252(2) no 2_645
H9 C1 3.575(8) no 2_645
H9 C5 3.352(7) no 2_645
H9 C6 3.086(8) no 2_645
H9 C7 3.566(8) no 2_645
H9 C8 3.548(8) no 2_645
H9 C13 3.443(9) no 1_545
H9 C15 2.930(8) no 1_545
H9 H1 3.4510(3) no 2_655
H9 H12 3.5911(3) no 1_545
H9 H15 2.6104(3) no 1_545
H12 S1 3.015(2) no 1_565
H12 C1 3.303(8) no 2_555
H12 C2 3.291(8) no 2_555
H12 C3 3.198(8) no 2_555
H12 C4 3.079(8) no 2_555
H12 C5 3.111(8) no 2_555
H12 C6 3.236(7) no 2_555
H12 C10 3.525(8) no 1_565
H12 H4 3.5146(3) no 2_555
H12 H7 3.4016(3) no 2_545
H12 H9 3.5911(3) no 1_565
H15 S2 3.210(2) no 2_555
H15 C5 3.167(8) no 2_555
H15 C6 3.282(8) no 2_555
H15 C7 2.932(8) no 2_555
H15 C8 2.900(8) no 2_555
H15 C9 2.960(9) no 1_565
H15 C14 3.467(8) no 1_565
H15 H7 3.3353(3) no 2_555
H15 H9 2.6104(3) no 1_565
H15 H17A 3.2350(3) no 2_555
H17A S3 3.478(2) no 2_555
H17A C27 3.261(9) no 2_545
H17A C28 3.339(9) no 2_545
H17A C29 3.498(10) no 2_545
H17A H15 3.2350(3) no 2_545
H17A H27B 2.5285(3) no 2_545
H17A H28A 2.9420(3) no 2_545
H17A H28A 3.5175(4) no 2_555
H17A H28B 3.2463(3) no 2_555
H17A H29A 2.8240(3) no 2_545
H17B S2 3.267(2) no 1_565
H17B C28 3.558(9) no 2_555
H17B H28A 2.9029(3) no 2_555
H17B H28B 3.3716(4) no 2_555
H18A C28 3.411(10) no 2_545
H18A C29 3.413(10) no 2_545
H18A C30 3.379(11) no 2_545
H18A H19B 3.4195(4) no 1_545
H18A H27A 3.1666(4) no 2_645
H18A H28A 2.6658(3) no 2_545
H18A H29A 3.0795(4) no 2_545
H18A H30A 2.6265(3) no 2_545
H18B S3 2.797(2) no 2_655
H18B C27 3.382(9) no 2_645
H18B H27A 2.8744(3) no 2_645
H18B H27B 3.0162(4) no 2_645
H19A C29 3.584(10) no 2_545
H19A C30 3.534(11) no 2_545
H19A C30 3.535(11) no 2_555
H19A C31 3.467(11) no 2_545
H19A H28A 3.2847(3) no 2_555
H19A H28B 3.1163(3) no 2_555
H19A H29A 2.8479(3) no 2_545
H19A H30A 3.1729(4) no 2_545
H19A H30A 3.1916(4) no 2_555
H19A H30B 3.0143(3) no 2_555
H19A H31B 2.7025(3) no 2_545
H19B S3 3.568(2) no 2_655
H19B H18A 3.4195(4) no 1_565
H19B H27A 3.2196(3) no 2_655
H19B H28A 2.9930(3) no 2_555
H19B H28B 3.5700(5) no 2_555
H19B H30A 3.0065(3) no 2_555
H19B H30B 3.5830(4) no 2_555
H20A C31 3.566(12) no 2_545
H20A C32 3.439(12) no 2_545
H20A H21A 3.4043(4) no 1_545
H20A H27A 3.4448(3) no 2_645
H20A H29B 3.0811(3) no 2_645
H20A H30A 2.9208(3) no 2_545
H20A H31B 3.2110(4) no 2_545
H20A H32B 2.6419(3) no 2_545
H20B S3 3.463(2) no 2_655
H20B C29 3.516(10) no 2_645
H20B H27A 3.3029(3) no 2_645
H20B H27A 3.5696(4) no 2_655
H20B H27B 3.2069(3) no 2_645
H20B H28B 3.0636(3) no 2_655
H20B H29A 3.0269(3) no 2_645
H20B H29B 3.1205(3) no 2_645
H21A H20A 3.4043(4) no 1_565
H21A H27A 3.2835(4) no 2_655
H21A H28B 3.4525(4) no 2_655
H21A H29B 2.8689(3) no 2_655
H21A H30A 3.0563(3) no 2_555
H21A H32B 3.0544(3) no 2_555
H21B C30 3.593(11) no 2_555
H21B C32 3.510(12) no 2_555
H21B C33 3.529(12) no 2_545
H21B H30A 3.2117(3) no 2_555
H21B H30B 3.1240(4) no 2_555
H21B H31B 3.0310(3) no 2_545
H21B H32A 2.9839(3) no 2_555
H21B H32B 3.2065(4) no 2_545
H21B H32B 3.1730(4) no 2_555
H21B H33A 2.7612(3) no 2_545
H22A C34 3.501(13) no 2_545
H22A H23B 3.4065(4) no 1_545
H22A H29B 3.3702(3) no 2_645
H22A H31A 3.0183(3) no 2_645
H22A H31B 3.5622(5) no 2_645
H22A H32B 3.0243(3) no 2_545
H22A H33A 3.3170(4) no 2_545
H22A H34A 2.6790(3) no 2_545
H22B C30 3.562(11) no 2_655
H22B C31 3.551(12) no 2_645
H22B H28B 3.1278(4) no 2_655
H22B H29A 3.2392(3) no 2_645
H22B H29B 3.4758(4) no 2_645
H22B H29B 3.1614(4) no 2_655
H22B H30B 2.7848(3) no 2_655
H22B H31A 3.2127(3) no 2_645
H22B H31B 3.0008(3) no 2_645
H23A C32 3.562(12) no 2_555
H23A C34 3.521(14) no 2_555
H23A C35 3.544(14) no 2_545
H23A H32A 3.0612(4) no 2_555
H23A H32B 3.2214(3) no 2_555
H23A H33A 3.0829(3) no 2_545
H23A H34A 3.1912(4) no 2_545
H23A H34A 3.1916(4) no 2_555
H23A H34B 2.9805(3) no 2_555
H23A H35B 2.7966(3) no 2_545
H23B C31 3.570(12) no 2_655
H23B H22A 3.4065(4) no 1_565
H23B H29B 2.9400(3) no 2_655
H23B H30B 3.2577(4) no 2_655
H23B H31A 2.7697(3) no 2_655
H23B H32B 3.0690(4) no 2_555
H23B H34A 3.0402(3) no 2_555
H23B H34B 3.5818(4) no 2_555
H24A C30 3.555(11) no 2_655
H24A C31 3.457(11) no 2_655
H24A C32 3.486(12) no 2_655
H24A H30B 2.8299(3) no 2_655
H24A H31A 3.4990(4) no 2_645
H24A H31A 3.0156(3) no 2_655
H24A H31B 3.2629(3) no 2_645
H24A H32A 2.7549(3) no 2_655
H24A H33A 3.0303(3) no 2_645
H24A H33B 3.3206(3) no 2_645
H24B C36 3.444(15) no 2_545
H24B H25B 3.4044(4) no 1_545
H24B H31A 3.2553(3) no 2_645
H24B H33A 3.5186(5) no 2_645
H24B H33B 3.0535(3) no 2_645
H24B H34A 3.0361(3) no 2_545
H24B H35B 3.3826(4) no 2_545
H24B H36C 2.5930(3) no 2_545
H25A C34 3.548(14) no 2_555
H25A C36 3.513(16) no 2_545
H25A C36 3.482(16) no 2_555
H25A H34A 3.2410(3) no 2_555
H25A H34B 3.0045(3) no 2_555
H25A H35A 3.5628(5) no 4_675
H25A H35B 3.0380(3) no 2_545
H25A H36A 2.8597(3) no 2_555
H25A H36B 3.4255(3) no 2_545
H25A H36C 3.0064(4) no 2_545
H25A H36C 3.3184(4) no 2_555
H25B C33 3.599(14) no 2_655
H25B C36 3.591(16) no 2_555
H25B H24B 3.4044(4) no 1_565
H25B H31A 2.8303(3) no 2_655
H25B H32A 3.3354(4) no 2_655
H25B H33B 2.7836(3) no 2_655
H25B H34A 3.0430(3) no 2_555
H25B H34B 3.5601(5) no 2_555
H25B H36A 3.3424(4) no 2_555
H25B H36C 3.0226(3) no 2_555
H26A C36 3.334(16) no 4_775
H26A H26A 3.1136(3) no 3_786
H26A H26C 3.3188(3) no 3_776
H26A H33B 3.4855(3) no 2_655
H26A H36A 3.5486(4) no 2_555
H26A H36A 3.2173(4) no 4_775
H26A H36B 3.0825(4) no 4_775
H26A H36C 3.1436(4) no 4_775
H26B C32 3.538(12) no 2_655
H26B C33 3.395(13) no 2_655
H26B C34 3.463(14) no 2_655
H26B H32A 2.8534(4) no 2_655
H26B H33A 3.4118(3) no 2_645
H26B H33B 2.9052(3) no 2_655
H26B H34B 2.7653(3) no 2_655
H26B H35A 3.4486(3) no 2_645
H26B H35B 3.0797(3) no 2_645
H26B H36A 3.5239(4) no 4_775
H26B H36B 3.0194(4) no 4_775
H26C H26A 3.3188(3) no 3_776
H26C H26C 3.0410(4) no 3_776
H26C H33B 3.2756(3) no 2_645
H26C H35A 3.1133(3) no 2_645
H26C H35B 3.4879(5) no 2_645
H26C H36B 3.2145(4) no 4_775
H26C H36C 2.8924(3) no 2_545
H27A C18 3.472(9) no 2_655
H27A H18A 3.1666(4) no 2_655
H27A H18B 2.8744(3) no 2_655
H27A H19B 3.2196(3) no 2_645
H27A H20A 3.4448(3) no 2_655
H27A H20B 3.5696(4) no 2_645
H27A H20B 3.3029(3) no 2_655
H27A H21A 3.2835(4) no 2_645
H27B S3 3.211(2) no 1_565
H27B C17 3.437(9) no 2_555
H27B H17A 2.5285(3) no 2_555
H27B H18B 3.0162(4) no 2_655
H27B H20B 3.2069(3) no 2_655
H28A S2 3.531(2) no 2_555
H28A C17 3.477(9) no 2_555
H28A C18 3.447(9) no 2_555
H28A C19 3.564(10) no 2_545
H28A H17A 3.5175(4) no 2_545
H28A H17A 2.9420(3) no 2_555
H28A H17B 2.9029(3) no 2_545
H28A H18A 2.6658(3) no 2_555
H28A H19A 3.2847(3) no 2_545
H28A H19B 2.9930(3) no 2_545
H28B H17A 3.2463(3) no 2_545
H28B H17B 3.3716(4) no 2_545
H28B H19A 3.1163(3) no 2_545
H28B H19B 3.5700(5) no 2_545
H28B H20B 3.0636(3) no 2_645
H28B H21A 3.4525(4) no 2_645
H28B H22B 3.1278(4) no 2_645
H28B H29A 3.5052(4) no 1_545
H29A C17 3.590(9) no 2_555
H29A C18 3.529(9) no 2_555
H29A C19 3.593(10) no 2_555
H29A H17A 2.8240(3) no 2_555
H29A H18A 3.0795(4) no 2_555
H29A H19A 2.8479(3) no 2_555
H29A H20B 3.0269(3) no 2_655
H29A H22B 3.2392(3) no 2_655
H29A H28B 3.5052(4) no 1_565
H29B C20 3.552(11) no 2_655
H29B H20A 3.0811(3) no 2_655
H29B H20B 3.1205(3) no 2_655
H29B H21A 2.8689(3) no 2_645
H29B H22A 3.3702(3) no 2_655
H29B H22B 3.1614(4) no 2_645
H29B H22B 3.4758(4) no 2_655
H29B H23B 2.9400(3) no 2_645
H30A C18 3.445(9) no 2_555
H30A C19 3.521(10) no 2_545
H30A C19 3.557(10) no 2_555
H30A C21 3.561(12) no 2_545
H30A H18A 2.6265(3) no 2_555
H30A H19A 3.1916(4) no 2_545
H30A H19A 3.1729(4) no 2_555
H30A H19B 3.0065(3) no 2_545
H30A H20A 2.9208(3) no 2_555
H30A H21A 3.0563(3) no 2_545
H30A H21B 3.2117(3) no 2_545
H30B C22 3.575(12) no 2_645
H30B H19A 3.0143(3) no 2_545
H30B H19B 3.5830(4) no 2_545
H30B H21B 3.1240(4) no 2_545
H30B H22B 2.7848(3) no 2_645
H30B H23B 3.2577(4) no 2_645
H30B H24A 2.8299(3) no 2_645
H30B H31B 3.4221(4) no 1_545
H31A C22 3.563(12) no 2_655
H31A C23 3.505(13) no 2_645
H31A C24 3.459(14) no 2_645
H31A C25 3.545(15) no 2_645
H31A H22A 3.0183(3) no 2_655
H31A H22B 3.2127(3) no 2_655
H31A H23B 2.7697(3) no 2_645
H31A H24A 3.0156(3) no 2_645
H31A H24A 3.4990(4) no 2_655
H31A H24B 3.2553(3) no 2_655
H31A H25B 2.8303(3) no 2_645
H31B C19 3.496(10) no 2_555
H31B H19A 2.7025(3) no 2_555
H31B H20A 3.2110(4) no 2_555
H31B H21B 3.0310(3) no 2_555
H31B H22A 3.5622(5) no 2_655
H31B H22B 3.0008(3) no 2_655
H31B H24A 3.2629(3) no 2_655
H31B H30B 3.4221(4) no 1_565
H32A C24 3.563(14) no 2_645
H32A H21B 2.9839(3) no 2_545
H32A H23A 3.0612(4) no 2_545
H32A H24A 2.7549(3) no 2_645
H32A H25B 3.3354(4) no 2_645
H32A H26B 2.8534(4) no 2_645
H32A H33A 3.4188(4) no 1_545
H32B C20 3.447(10) no 2_555
H32B C21 3.546(12) no 2_545
H32B C21 3.589(12) no 2_555
H32B C23 3.571(13) no 2_545
H32B H20A 2.6419(3) no 2_555
H32B H21A 3.0544(3) no 2_545
H32B H21B 3.1730(4) no 2_545
H32B H21B 3.2065(4) no 2_555
H32B H22A 3.0243(3) no 2_555
H32B H23A 3.2214(3) no 2_545
H32B H23B 3.0690(4) no 2_545
H33A C21 3.562(11) no 2_555
H33A H21B 2.7612(3) no 2_555
H33A H22A 3.3170(4) no 2_555
H33A H23A 3.0829(3) no 2_555
H33A H24A 3.0303(3) no 2_655
H33A H24B 3.5186(5) no 2_655
H33A H26B 3.4118(3) no 2_655
H33A H32A 3.4188(4) no 1_565
H33B C25 3.494(15) no 2_645
H33B C26 3.439(16) no 2_645
H33B H24A 3.3206(3) no 2_655
H33B H24B 3.0535(3) no 2_655
H33B H25B 2.7836(3) no 2_645
H33B H26A 3.4855(3) no 2_645
H33B H26B 2.9052(3) no 2_645
H33B H26C 3.2756(3) no 2_655
H34A C22 3.468(12) no 2_555
H34A C23 3.546(13) no 2_545
H34A C23 3.594(13) no 2_555
H34A C25 3.567(15) no 2_545
H34A H22A 2.6790(3) no 2_555
H34A H23A 3.1916(4) no 2_545
H34A H23A 3.1912(4) no 2_555
H34A H23B 3.0402(3) no 2_545
H34A H24B 3.0361(3) no 2_555
H34A H25A 3.2410(3) no 2_545
H34A H25B 3.0430(3) no 2_545
H34B H23A 2.9805(3) no 2_545
H34B H23B 3.5818(4) no 2_545
H34B H25A 3.0045(3) no 2_545
H34B H25B 3.5601(5) no 2_545
H34B H26B 2.7653(3) no 2_645
H34B H35B 3.4128(4) no 1_545
H34B H36A 3.3596(5) no 3_475
H34B H36B 3.4661(4) no 3_475
H35A H25A 3.5628(5) no 4_474
H35A H26B 3.4486(3) no 2_655
H35A H26C 3.1133(3) no 2_655
H35A H36A 2.8959(3) no 3_475
H35A H36B 2.7686(3) no 3_485
H35B H23A 2.7966(3) no 2_555
H35B H24B 3.3826(4) no 2_555
H35B H25A 3.0380(3) no 2_555
H35B H26B 3.0797(3) no 2_655
H35B H26C 3.4879(5) no 2_655
H35B H34B 3.4128(4) no 1_565
H35B H36B 2.7143(3) no 3_485
H36A C25 3.507(15) no 2_545
H36A C35 3.414(14) no 3_475
H36A C36 3.219(16) no 3_475
H36A H25A 2.8597(3) no 2_545
H36A H25B 3.3424(4) no 2_545
H36A H26A 3.5486(4) no 2_545
H36A H26A 3.2173(4) no 4_374
H36A H26B 3.5239(4) no 4_374
H36A H34B 3.3596(5) no 3_475
H36A H35A 2.8959(3) no 3_475
H36A H36A 2.5739(3) no 3_475
H36A H36B 3.3417(3) no 3_475
H36B C26 3.288(16) no 4_374
H36B C35 3.065(14) no 3_485
H36B C36 3.343(17) no 3_485
H36B H25A 3.4255(3) no 2_555
H36B H26A 3.0825(4) no 4_374
H36B H26B 3.0194(4) no 4_374
H36B H26C 3.2145(4) no 4_374
H36B H34B 3.4661(4) no 3_475
H36B H35A 2.7686(3) no 3_485
H36B H35B 2.7143(3) no 3_485
H36B H36A 3.3417(3) no 3_475
H36B H36B 2.7296(3) no 3_485
H36C C24 3.352(13) no 2_555
H36C C25 3.595(15) no 2_545
H36C C25 3.414(15) no 2_555
H36C C26 3.559(17) no 2_555
H36C H24B 2.5930(3) no 2_555
H36C H25A 3.3184(4) no 2_545
H36C H25A 3.0064(4) no 2_555
H36C H25B 3.0226(3) no 2_545
H36C H26A 3.1436(4) no 4_374
H36C H26C 2.8924(3) no 2_555

loop_
_geom_torsion_atom_site_label_1
_geom_torsion_atom_site_label_2
_geom_torsion_atom_site_label_3
_geom_torsion_atom_site_label_4
_geom_torsion
_geom_torsion_publ_flag
C2 S1 C10 C9 175.9(7) no
C2 S1 C10 C11 -3.9(5) no
C10 S1 C2 C1 -170.9(6) no
C10 S1 C2 C3 3.3(5) no
C6 S2 C8 C7 -0.2(5) no
C6 S2 C8 C17 -179.2(5) no
C8 S2 C6 C1 176.9(7) no
C8 S2 C6 C5 0.1(5) no
C14 S3 C16 C15 0.0(6) no
C14 S3 C16 C27 179.0(6) no
C16 S3 C14 C9 -179.1(7) no
C16 S3 C14 C13 0.7(6) no
C2 C1 C6 S2 -175.1(6) no
C2 C1 C6 C5 1.5(11) no
C6 C1 C2 S1 173.5(6) no
C6 C1 C2 C3 -0.3(11) no
S1 C2 C3 C4 -176.1(5) no
S1 C2 C3 C11 -1.9(8) no
C1 C2 C3 C4 -1.5(10) no
C1 C2 C3 C11 172.8(6) no
C2 C3 C4 C5 2.0(11) no
C2 C3 C11 C10 -1.1(9) no
C2 C3 C11 C12 -176.4(7) no
C4 C3 C11 C10 172.2(7) no
C4 C3 C11 C12 -3.2(14) no
C11 C3 C4 C5 -170.8(7) no
C3 C4 C5 C6 -0.9(11) no
C3 C4 C5 C7 174.4(7) no
C4 C5 C6 S2 176.3(6) no
C4 C5 C6 C1 -0.9(10) no
C4 C5 C7 C8 -175.7(7) no
C6 C5 C7 C8 -0.1(9) no
C7 C5 C6 S2 -0.0(8) no
C7 C5 C6 C1 -177.2(6) no
C5 C7 C8 S2 0.2(9) no
C5 C7 C8 C17 179.1(7) no
S2 C8 C17 C18 29.9(9) no
C7 C8 C17 C18 -148.8(8) no
C10 C9 C14 S3 177.2(7) no
C10 C9 C14 C13 -2.7(11) no
C14 C9 C10 S1 -177.4(6) no
C14 C9 C10 C11 2.3(12) no
S1 C10 C11 C3 3.5(8) no
S1 C10 C11 C12 179.4(5) no
C9 C10 C11 C3 -176.3(7) no
C9 C10 C11 C12 -0.4(11) no
C3 C11 C12 C13 173.9(7) no
C10 C11 C12 C13 -1.3(11) no
C11 C12 C13 C14 0.9(11) no
C11 C12 C13 C15 -176.0(7) no
C12 C13 C14 S3 -178.8(6) no
C12 C13 C14 C9 1.1(11) no
C12 C13 C15 C16 178.5(7) no
C14 C13 C15 C16 1.4(10) no
C15 C13 C14 S3 -1.3(8) no
C15 C13 C14 C9 178.6(6) no
C13 C15 C16 S3 -0.9(10) no
C13 C15 C16 C27 -179.6(7) no
S3 C16 C27 C28 77.9(8) no
C15 C16 C27 C28 -103.4(10) no
C8 C17 C18 C19 161.9(7) no
C17 C18 C19 C20 -172.9(7) no
C18 C19 C20 C21 177.9(7) no
C19 C20 C21 C22 -179.0(8) no
C20 C21 C22 C23 -178.7(8) no
C21 C22 C23 C24 -179.8(9) no
C22 C23 C24 C25 -177.6(9) no
C23 C24 C25 C26 179.1(10) no
C16 C27 C28 C29 175.5(7) no
C27 C28 C29 C30 -175.5(7) no
C28 C29 C30 C31 175.4(7) no
C29 C30 C31 C32 -176.4(8) no
C30 C31 C32 C33 179.5(8) no
C31 C32 C33 C34 -178.3(9) no
C32 C33 C34 C35 179.9(10) no
C33 C34 C35 C36 -176.2(10) no
